data_2232882
loop_
_publ_author_name
'Rouchal, Michal'
'Ne\<cas, Marek'
'V\'icha, Robert'

_publ_section_title
;
 (1-Adamantyl)(3-aminophenyl)methanone
;
_journal_coeditor_code PK2356
_journal_issue 12
_journal_name_full 'Acta Crystallographica Section E'
_journal_page_first o3198
_journal_paper_doi 10.1107/S1600536811046009
_journal_volume 67
_journal_year 2011
_chemical_formula_iupac 'C17 H21 N O'
_chemical_formula_moiety 'C17 H21 N O'
_chemical_formula_sum 'C17 H21 N O'
_chemical_formula_weight 255.35
_chemical_melting_point 372
_chemical_name_systematic
;
(1-Adamantyl)(3-aminophenyl)methanone
;
_space_group_IT_number 19
_symmetry_cell_setting orthorhombic
_symmetry_space_group_name_Hall 'P 2ac 2ab'
_symmetry_space_group_name_H-M 'P 21 21 21'
_atom_sites_solution_hydrogens geom
_atom_sites_solution_primary direct
_atom_sites_solution_secondary difmap
_cell_angle_alpha 90.00
_cell_angle_beta 90.00
_cell_angle_gamma 90.00
_cell_formula_units_Z 4
_cell_length_a 6.46440(10)
_cell_length_b 8.1978(3)
_cell_length_c 25.1760(5)
_cell_measurement_reflns_used 10578
_cell_measurement_temperature 120(2)
_cell_measurement_theta_max 27.20
_cell_measurement_theta_min 3.15
_cell_volume 1334.17(6)
_computing_cell_refinement 'CrysAlis RED (Oxford Diffraction, 2009)'
_computing_data_collection 'CrysAlis CCD (Oxford Diffraction, 2009)'
_computing_data_reduction 'CrysAlis RED (Oxford Diffraction, 2009)'
_computing_molecular_graphics 'ORTEP-3 (Farrugia, 1997) and Mercury (Macrae <i>et al.</i>, 2008)'
_computing_publication_material 'SHELXL97 (Sheldrick, 2008)'
_computing_structure_refinement 'SHELXL97 (Sheldrick, 2008)'
_computing_structure_solution 'SHELXS97 (Sheldrick, 2008)'
_diffrn_ambient_temperature 120(2)
_diffrn_detector_area_resol_mean 8.4353
_diffrn_measured_fraction_theta_full 0.998
_diffrn_measured_fraction_theta_max 0.947
_diffrn_measurement_device_type 'Oxford Diffraction Xcalibur Sapphire2'
_diffrn_measurement_method '\w scan'
_diffrn_radiation_monochromator graphite
_diffrn_radiation_source 'fine-focus sealed tube'
_diffrn_radiation_type MoK\a
_diffrn_radiation_wavelength 0.71073
_diffrn_reflns_av_R_equivalents 0.0156
_diffrn_reflns_av_sigmaI/netI 0.0132
_diffrn_reflns_limit_h_max 8
_diffrn_reflns_limit_h_min -8
_diffrn_reflns_limit_k_max 5
_diffrn_reflns_limit_k_min -10
_diffrn_reflns_limit_l_max 32
_diffrn_reflns_limit_l_min -32
_diffrn_reflns_number 15931
_diffrn_reflns_theta_full 25.00
_diffrn_reflns_theta_max 27.28
_diffrn_reflns_theta_min 3.24
_diffrn_standards_number 0
_exptl_absorpt_coefficient_mu 0.078
_exptl_absorpt_correction_T_max 1.000
_exptl_absorpt_correction_T_min 0.998
_exptl_absorpt_correction_type multi-scan
_exptl_absorpt_process_details '(CrysAlis RED; Oxford Diffraction, 2009)'
_exptl_crystal_colour colourless
_exptl_crystal_density_diffrn 1.271
_exptl_crystal_density_method 'not measured'
_exptl_crystal_description block
_exptl_crystal_F_000 552
_exptl_crystal_size_max 0.30
_exptl_crystal_size_mid 0.30
_exptl_crystal_size_min 0.20
_refine_diff_density_max 0.209
_refine_diff_density_min -0.169
_refine_ls_extinction_method none
_refine_ls_goodness_of_fit_ref 1.043
_refine_ls_hydrogen_treatment mixed
_refine_ls_matrix_type full
_refine_ls_number_parameters 180
_refine_ls_number_reflns 1672
_refine_ls_number_restraints 0
_refine_ls_restrained_S_all 1.043
_refine_ls_R_factor_all 0.0331
_refine_ls_R_factor_gt 0.0295
_refine_ls_shift/su_max 0.000
_refine_ls_shift/su_mean 0.000
_refine_ls_structure_factor_coef Fsqd
_refine_ls_weighting_details 'calc w=1/[\s^2^(Fo^2^)+(0.0342P)^2^+0.3516P] where P=(Fo^2^+2Fc^2^)/3'
_refine_ls_weighting_scheme calc
_refine_ls_wR_factor_gt 0.0721
_refine_ls_wR_factor_ref 0.0731
_reflns_number_gt 1531
_reflns_number_total 1672
_reflns_threshold_expression I>2\s(I)
_cod_data_source_file pk2356.cif
_cod_data_source_block I
_cod_database_code 2232882
_cod_database_fobs_code 2232882

loop_
_symmetry_equiv_pos_as_xyz
'x, y, z'
'-x+1/2, -y, z+1/2'
'-x, y+1/2, -z+1/2'
'x+1/2, -y+1/2, -z'

loop_
_atom_site_type_symbol
_atom_site_label
_atom_site_fract_x
_atom_site_fract_y
_atom_site_fract_z
_atom_site_U_iso_or_equiv
_atom_site_adp_type
_atom_site_calc_flag
_atom_site_refinement_flags
_atom_site_occupancy
_atom_site_symmetry_multiplicity
O O1 0.4200(2) 0.29596(16) 0.21048(4) 0.0309(3) Uani d . 1 1
N N1 0.1688(3) -0.2699(2) 0.23832(7) 0.0344(4) Uani d . 1 1
C C1 0.3647(2) 0.3819(2) 0.12126(6) 0.0170(3) Uani d . 1 1
C C2 0.1811(2) 0.5018(2) 0.11371(6) 0.0190(3) Uani d . 1 1
H H2A 0.0525 0.4396 0.1069 0.023 Uiso calc R 1 1
H H2B 0.1613 0.5667 0.1465 0.023 Uiso calc R 1 1
C C3 0.2246(2) 0.6165(2) 0.06674(6) 0.0214(4) Uani d . 1 1
H H3 0.1048 0.6922 0.0619 0.026 Uiso calc R 1 1
C C4 0.2554(3) 0.5155(2) 0.01592(6) 0.0220(4) Uani d . 1 1
H H4A 0.1285 0.4522 0.0083 0.026 Uiso calc R 1 1
H H4B 0.2818 0.5892 -0.0145 0.026 Uiso calc R 1 1
C C5 0.4390(2) 0.3989(2) 0.02303(6) 0.0202(3) Uani d . 1 1
H H5 0.4585 0.3339 -0.0102 0.024 Uiso calc R 1 1
C C6 0.6351(2) 0.4984(2) 0.03404(6) 0.0226(4) Uani d . 1 1
H H6A 0.6638 0.5718 0.0037 0.027 Uiso calc R 1 1
H H6B 0.7547 0.4242 0.0385 0.027 Uiso calc R 1 1
C C7 0.6041(3) 0.5995(2) 0.08489(6) 0.0213(4) Uani d . 1 1
H H7 0.7323 0.6638 0.0923 0.026 Uiso calc R 1 1
C C8 0.5599(2) 0.4852(2) 0.13178(6) 0.0204(3) Uani d . 1 1
H H8A 0.5401 0.5504 0.1645 0.025 Uiso calc R 1 1
H H8B 0.6799 0.4121 0.1374 0.025 Uiso calc R 1 1
C C9 0.4214(3) 0.7162(2) 0.07774(7) 0.0234(4) Uani d . 1 1
H H9A 0.4488 0.7911 0.0477 0.028 Uiso calc R 1 1
H H9B 0.4028 0.7825 0.1103 0.028 Uiso calc R 1 1
C C10 0.3976(3) 0.2828(2) 0.06965(6) 0.0184(3) Uani d . 1 1
H H10A 0.5164 0.2078 0.0741 0.022 Uiso calc R 1 1
H H10B 0.2730 0.2164 0.0621 0.022 Uiso calc R 1 1
C C11 0.3283(2) 0.2699(2) 0.16894(6) 0.0193(3) Uani d . 1 1
C C12 0.1869(2) 0.1237(2) 0.16726(6) 0.0190(3) Uani d . 1 1
C C13 0.2376(3) -0.0037(2) 0.20158(6) 0.0215(3) Uani d . 1 1
H H13 0.3620 0.0023 0.2216 0.026 Uiso calc R 1 1
C C14 0.1096(3) -0.1401(2) 0.20729(6) 0.0232(4) Uani d . 1 1
C C15 -0.0785(3) -0.1424(2) 0.17955(6) 0.0252(4) Uani d . 1 1
H H15 -0.1727 -0.2299 0.1847 0.030 Uiso calc R 1 1
C C16 -0.1272(3) -0.0174(2) 0.14471(6) 0.0246(4) Uani d . 1 1
H H16 -0.2532 -0.0220 0.1254 0.030 Uiso calc R 1 1
C C17 0.0044(3) 0.1143(2) 0.13749(6) 0.0217(3) Uani d . 1 1
H H17 -0.0290 0.1973 0.1126 0.026 Uiso calc R 1 1
H H1A 0.068(4) -0.338(3) 0.2494(10) 0.058(8) Uiso d . 1 1
H H1B 0.286(4) -0.257(3) 0.2582(9) 0.048(7) Uiso d . 1 1

loop_
_atom_site_aniso_label
_atom_site_aniso_U_11
_atom_site_aniso_U_22
_atom_site_aniso_U_33
_atom_site_aniso_U_12
_atom_site_aniso_U_13
_atom_site_aniso_U_23
O1 0.0383(7) 0.0326(7) 0.0219(6) -0.0106(7) -0.0096(6) 0.0026(5)
N1 0.0409(10) 0.0300(9) 0.0324(8) -0.0094(9) -0.0087(8) 0.0115(8)
C1 0.0158(7) 0.0174(7) 0.0177(7) -0.0016(7) -0.0002(6) -0.0010(7)
C2 0.0167(7) 0.0182(8) 0.0221(7) 0.0007(8) 0.0027(6) -0.0010(7)
C3 0.0161(8) 0.0194(8) 0.0287(8) 0.0030(7) 0.0011(6) 0.0047(7)
C4 0.0187(7) 0.0246(9) 0.0226(8) -0.0025(8) -0.0022(6) 0.0061(7)
C5 0.0191(8) 0.0233(8) 0.0181(7) 0.0000(8) 0.0009(6) -0.0015(7)
C6 0.0164(7) 0.0259(9) 0.0255(8) -0.0009(8) 0.0035(6) 0.0041(7)
C7 0.0164(7) 0.0220(9) 0.0254(8) -0.0046(8) 0.0003(6) 0.0002(7)
C8 0.0176(7) 0.0222(8) 0.0215(7) -0.0026(8) -0.0016(6) 0.0000(7)
C9 0.0235(9) 0.0186(8) 0.0283(8) -0.0039(8) 0.0042(7) 0.0017(7)
C10 0.0183(8) 0.0179(8) 0.0191(7) 0.0001(7) -0.0008(7) -0.0019(6)
C11 0.0192(7) 0.0204(8) 0.0183(7) 0.0023(7) -0.0005(6) -0.0011(7)
C12 0.0211(7) 0.0199(8) 0.0160(7) -0.0014(7) 0.0026(6) 0.0000(7)
C13 0.0214(7) 0.0244(8) 0.0186(7) 0.0002(8) -0.0007(6) -0.0013(7)
C14 0.0300(9) 0.0221(9) 0.0174(7) -0.0010(8) 0.0022(7) 0.0005(7)
C15 0.0288(9) 0.0225(9) 0.0245(8) -0.0081(8) 0.0027(7) -0.0014(7)
C16 0.0238(8) 0.0270(9) 0.0230(8) -0.0053(8) -0.0035(7) -0.0026(7)
C17 0.0250(8) 0.0209(8) 0.0193(7) -0.0004(8) -0.0026(6) 0.0009(7)

loop_
_atom_type_symbol
_atom_type_description
_atom_type_scat_dispersion_real
_atom_type_scat_dispersion_imag
_atom_type_scat_source
C C 0.0033 0.0016 'International Tables Vol C Tables 4.2.6.8 and 6.1.1.4'
H H 0.0000 0.0000 'International Tables Vol C Tables 4.2.6.8 and 6.1.1.4'
N N 0.0061 0.0033 'International Tables Vol C Tables 4.2.6.8 and 6.1.1.4'
O O 0.0106 0.0060 'International Tables Vol C Tables 4.2.6.8 and 6.1.1.4'

loop_
_geom_angle_atom_site_label_1
_geom_angle_atom_site_label_2
_geom_angle_atom_site_label_3
_geom_angle
C14 N1 H1A 117.0(16)
C14 N1 H1B 117.0(15)
H1A N1 H1B 120(2)
C11 C1 C8 108.68(12)
C11 C1 C10 111.41(13)
C8 C1 C10 108.66(12)
C11 C1 C2 111.02(12)
C8 C1 C2 107.40(12)
C10 C1 C2 109.56(12)
C3 C2 C1 109.96(12)
C3 C2 H2A 109.7
C1 C2 H2A 109.7
C3 C2 H2B 109.7
C1 C2 H2B 109.7
H2A C2 H2B 108.2
C2 C3 C4 109.58(14)
C2 C3 C9 109.77(13)
C4 C3 C9 109.22(13)
C2 C3 H3 109.4
C4 C3 H3 109.4
C9 C3 H3 109.4
C5 C4 C3 109.79(13)
C5 C4 H4A 109.7
C3 C4 H4A 109.7
C5 C4 H4B 109.7
C3 C4 H4B 109.7
H4A C4 H4B 108.2
C6 C5 C4 109.22(13)
C6 C5 C10 109.66(13)
C4 C5 C10 109.91(13)
C6 C5 H5 109.3
C4 C5 H5 109.3
C10 C5 H5 109.3
C5 C6 C7 109.25(13)
C5 C6 H6A 109.8
C7 C6 H6A 109.8
C5 C6 H6B 109.8
C7 C6 H6B 109.8
H6A C6 H6B 108.3
C9 C7 C8 109.21(13)
C9 C7 C6 109.85(13)
C8 C7 C6 109.60(14)
C9 C7 H7 109.4
C8 C7 H7 109.4
C6 C7 H7 109.4
C7 C8 C1 110.82(13)
C7 C8 H8A 109.5
C1 C8 H8A 109.5
C7 C8 H8B 109.5
C1 C8 H8B 109.5
H8A C8 H8B 108.1
C7 C9 C3 109.08(13)
C7 C9 H9A 109.9
C3 C9 H9A 109.9
C7 C9 H9B 109.9
C3 C9 H9B 109.9
H9A C9 H9B 108.3
C5 C10 C1 109.89(13)
C5 C10 H10A 109.7
C1 C10 H10A 109.7
C5 C10 H10B 109.7
C1 C10 H10B 109.7
H10A C10 H10B 108.2
O1 C11 C12 117.21(14)
O1 C11 C1 119.54(15)
C12 C11 C1 123.23(13)
C13 C12 C17 119.21(15)
C13 C12 C11 115.82(14)
C17 C12 C11 124.75(15)
C12 C13 C14 121.58(15)
C12 C13 H13 119.2
C14 C13 H13 119.2
N1 C14 C13 120.85(16)
N1 C14 C15 120.94(17)
C13 C14 C15 118.19(15)
C16 C15 C14 120.17(16)
C16 C15 H15 119.9
C14 C15 H15 119.9
C15 C16 C17 121.31(16)
C15 C16 H16 119.3
C17 C16 H16 119.3
C16 C17 C12 119.34(15)
C16 C17 H17 120.3
C12 C17 H17 120.3

loop_
_geom_bond_atom_site_label_1
_geom_bond_atom_site_label_2
_geom_bond_distance
O1 C11 1.2208(19)
N1 C14 1.375(2)
N1 H1A 0.90(3)
N1 H1B 0.91(2)
C1 C11 1.529(2)
C1 C8 1.543(2)
C1 C10 1.547(2)
C1 C2 1.553(2)
C2 C3 1.537(2)
C2 H2A 0.9900
C2 H2B 0.9900
C3 C4 1.537(2)
C3 C9 1.538(2)
C3 H3 1.0000
C4 C5 1.535(2)
C4 H4A 0.9900
C4 H4B 0.9900
C5 C6 1.532(2)
C5 C10 1.535(2)
C5 H5 1.0000
C6 C7 1.538(2)
C6 H6A 0.9900
C6 H6B 0.9900
C7 C9 1.530(2)
C7 C8 1.534(2)
C7 H7 1.0000
C8 H8A 0.9900
C8 H8B 0.9900
C9 H9A 0.9900
C9 H9B 0.9900
C10 H10A 0.9900
C10 H10B 0.9900
C11 C12 1.508(2)
C12 C13 1.395(2)
C12 C17 1.400(2)
C13 C14 1.398(2)
C13 H13 0.9500
C14 C15 1.402(2)
C15 C16 1.385(2)
C15 H15 0.9500
C16 C17 1.386(2)
C16 H16 0.9500
C17 H17 0.9500

loop_
_geom_hbond_atom_site_label_D
_geom_hbond_atom_site_label_H
_geom_hbond_atom_site_label_A
_geom_hbond_site_symmetry_A
_geom_hbond_distance_DH
_geom_hbond_distance_HA
_geom_hbond_distance_DA
_geom_hbond_angle_DHA
N1 H1B O1 3_645 0.91(3) 2.10(3) 3.003(2) 168(2)
N1 H1A Cg1 3_545 0.90(3) 2.54(3) 3.316(18) 144(2)
